data_8101217
loop_
_publ_author_name
'Dittmar, Heinrich'
'B\"ohn, Karlheinz'
'Walker, Nigel'

_publ_section_title
;
Crystal structure of tetrakis(3-methylpyrazole)iron(II) sulphate, 
C~16~H~24~FeN~8~O~4~S
;
_journal_issue 1
_journal_name_full 'Zeitschrift f\"ur Kristallographie - New Crystal Structures'
_journal_page_first 189
_journal_page_last 190
_journal_volume 215
_journal_year 2000
_chemical_formula_sum 'C16 H24 Fe N8 O4 S'
_chemical_formula_weight 480.34
_space_group_IT_number 2
_symmetry_cell_setting triclinic
_symmetry_space_group_name_Hall '-P 1'
_symmetry_space_group_name_H-M 'P -1'
_cell_angle_alpha 97.910(10)
_cell_angle_beta 109.970(10)
_cell_angle_gamma 100.680(10)
_cell_formula_units_Z 2
_cell_length_a 9.101(2)
_cell_length_b 10.162(2)
_cell_length_c 13.066(2)
_cell_measurement_temperature 203(2)
_cell_volume 1089.3(4)
_diffrn_ambient_temperature 203(2)
_exptl_crystal_density_diffrn 1.464
_refine_ls_R_factor_obs 0.0436
_refine_ls_wR_factor_obs 0.1029
_cod_database_code 8101217

loop_
_symmetry_equiv_pos_as_xyz
'x, y, z'
'-x, -y, -z'

loop_
_atom_site_aniso_label
_atom_site_aniso_U_11
_atom_site_aniso_U_22
_atom_site_aniso_U_33
_atom_site_aniso_U_23
_atom_site_aniso_U_13
_atom_site_aniso_U_12
Fe1 0.0263(6) 0.0256(6) 0.0219(5) 0.0032(4) 0.0096(4) 0.0080(5)
Fe2 0.0229(6) 0.0258(6) 0.0238(5) 0.0067(4) 0.0095(5) 0.0077(5)
S 0.0268(7) 0.0312(6) 0.0216(6) 0.0062(5) 0.0064(5) 0.0081(5)
O1 0.035(2) 0.032(2) 0.022(2) 0.0011(13) 0.0078(14) 0.0053(15)
O2 0.031(2) 0.035(2) 0.036(2) 0.0139(14) 0.0130(15) 0.0110(15)
O3 0.030(2) 0.043(2) 0.030(2) 0.0133(15) 0.0040(15) -0.002(2)
O4 0.040(2) 0.043(2) 0.034(2) 0.0047(15) 0.013(2) 0.021(2)
N1 0.034(3) 0.033(2) 0.025(2) 0.003(2) 0.013(2) 0.009(2)
N2 0.031(2) 0.038(2) 0.027(2) 0.005(2) 0.011(2) 0.014(2)
C3 0.035(3) 0.034(3) 0.039(3) 0.012(2) 0.021(2) 0.012(2)
C4 0.037(3) 0.051(3) 0.051(3) 0.015(3) 0.022(3) 0.028(3)
C5 0.029(3) 0.055(3) 0.035(3) 0.005(2) 0.009(2) 0.016(3)
C6 0.052(4) 0.053(3) 0.049(3) 0.004(3) 0.028(3) 0.019(3)
N11 0.031(2) 0.029(2) 0.029(2) 0.009(2) 0.007(2) 0.003(2)
N12 0.039(3) 0.028(2) 0.030(2) 0.011(2) 0.013(2) 0.007(2)
C13 0.045(3) 0.033(3) 0.045(3) 0.015(2) 0.027(3) 0.009(3)
C14 0.048(4) 0.047(3) 0.056(3) 0.031(3) 0.012(3) 0.012(3)
C15 0.042(3) 0.047(3) 0.048(3) 0.023(3) 0.009(3) 0.006(3)
C16 0.058(4) 0.040(3) 0.047(3) 0.005(3) 0.018(3) -0.005(3)
N21 0.036(2) 0.025(2) 0.027(2) 0.004(2) 0.012(2) 0.004(2)
N22 0.037(3) 0.028(2) 0.029(2) 0.001(2) 0.016(2) 0.000(2)
C23 0.049(3) 0.028(3) 0.049(3) 0.001(2) 0.029(3) 0.004(3)
C24 0.046(3) 0.034(3) 0.032(3) -0.009(2) 0.014(3) -0.005(3)
C25 0.045(3) 0.040(3) 0.032(3) 0.007(2) 0.013(2) 0.012(3)
C26 0.094(5) 0.023(3) 0.067(4) 0.003(3) 0.047(4) -0.001(3)
N31 0.028(2) 0.032(2) 0.032(2) 0.010(2) 0.011(2) 0.014(2)
N32 0.031(2) 0.027(2) 0.031(2) 0.009(2) 0.017(2) 0.009(2)
C33 0.028(3) 0.028(3) 0.046(3) 0.004(2) 0.020(2) 0.007(2)
C34 0.050(4) 0.050(3) 0.037(3) 0.012(2) 0.028(3) 0.016(3)
C35 0.041(3) 0.044(3) 0.030(3) 0.016(2) 0.014(2) 0.010(3)
C36 0.043(3) 0.037(3) 0.063(4) 0.011(3) 0.032(3) 0.011(3)

loop_
_atom_site_label
_atom_site_type_symbol
_atom_site_fract_x
_atom_site_fract_y
_atom_site_fract_z
_atom_site_U_iso_or_equiv
_atom_site_thermal_displace_type
_atom_site_occupancy
_atom_site_calc_flag
_atom_site_refinement_flags
_atom_site_disorder_group
Fe1 Fe 0.0000 0.0000 0.0000 0.0245(3) Uani 1 d S .
Fe2 Fe 0.5000 0.0000 0.5000 0.0236(3) Uani 1 d S .
S S 0.25679(13) 0.09841(11) 0.27701(8) 0.0271(3) Uani 1 d . .
O1 O 0.1483(4) 0.0142(3) 0.1665(2) 0.0312(7) Uani 1 d . .
O2 O 0.3250(4) 0.0066(3) 0.3484(2) 0.0327(7) Uani 1 d . .
O3 O 0.3918(4) 0.1931(3) 0.2655(2) 0.0373(8) Uani 1 d . .
O4 O 0.1675(4) 0.1749(3) 0.3267(2) 0.0382(8) Uani 1 d . .
N1 N 0.1641(5) -0.0936(4) -0.0520(3) 0.0306(9) Uani 1 d . .
N2 N 0.1212(5) -0.1751(4) -0.1543(3) 0.0315(9) Uani 1 d . .
H2 H 0.0293(5) -0.1861(4) -0.2090(3) 0.083(23) Uiso 1 calc R .
C3 C 0.2361(6) -0.2365(5) -0.1616(4) 0.0333(11) Uani 1 d . .
C4 C 0.3606(6) -0.1946(5) -0.0610(4) 0.0420(13) Uani 1 d . .
H4 H 0.4593(6) -0.2199(5) -0.0402(4) 0.058(16) Uiso 1 calc R .
C5 C 0.3118(6) -0.1066(5) 0.0048(4) 0.0403(12) Uani 1 d . .
H5 H 0.3744(6) -0.0621(5) 0.0795(4) 0.031(12) Uiso 1 calc R .
C6 C 0.2149(7) -0.3302(5) -0.2675(4) 0.0487(14) Uani 1 d . .
H6A H 0.3135(17) -0.3591(32) -0.2586(11) 0.096(13) Uiso 1 calc R .
H6B H 0.1908(46) -0.2822(13) -0.3281(7) 0.096(13) Uiso 1 calc R .
H6C H 0.1266(31) -0.4101(19) -0.2843(17) 0.096(13) Uiso 1 calc R .
N11 N 0.1188(4) 0.2070(4) -0.0059(3) 0.0312(9) Uani 1 d . .
N12 N 0.2553(5) 0.2919(4) 0.0730(3) 0.0322(9) Uani 1 d . .
H12 H 0.3157(5) 0.2677(4) 0.1312(3) 0.073(20) Uiso 1 calc R .
C13 C 0.2875(6) 0.4178(5) 0.0517(4) 0.0376(12) Uani 1 d . .
C14 C 0.1669(7) 0.4143(5) -0.0460(4) 0.0505(14) Uani 1 d . .
H14 H 0.1538(7) 0.4864(5) -0.0836(4) 0.088(21) Uiso 1 calc R .
C15 C 0.0673(7) 0.2827(5) -0.0786(5) 0.0470(13) Uani 1 d . .
H15 H -0.0254(7) 0.2512(5) -0.1445(5) 0.058(17) Uiso 1 calc R .
C16 C 0.4341(7) 0.5267(5) 0.1279(4) 0.0516(15) Uani 1 d . .
H16A H 0.5263(11) 0.5151(23) 0.1096(21) 0.096(13) Uiso 1 calc R .
H16B H 0.4549(27) 0.5194(25) 0.2045(5) 0.096(13) Uiso 1 calc R .
H16C H 0.4161(18) 0.6163(5) 0.1189(23) 0.096(13) Uiso 1 calc R .
N21 N 0.3945(5) -0.2211(3) 0.4483(3) 0.0299(9) Uani 1 d . .
N22 N 0.3880(4) -0.3072(3) 0.5170(3) 0.0319(9) Uani 1 d . .
H22 H 0.4312(4) -0.2820(3) 0.5894(3) 0.021(11) Uiso 1 calc R .
C23 C 0.3076(6) -0.4365(5) 0.4615(4) 0.0407(13) Uani 1 d . .
C24 C 0.2566(6) -0.4335(5) 0.3508(4) 0.0416(13) Uani 1 d . .
H24 H 0.1954(6) -0.5074(5) 0.2900(4) 0.043(13) Uiso 1 calc R .
C25 C 0.3137(6) -0.2996(5) 0.3465(4) 0.0388(12) Uani 1 d . .
H25 H 0.2975(6) -0.2678(5) 0.2802(4) 0.042(14) Uiso 1 calc R .
C26 C 0.2869(8) -0.5499(5) 0.5213(5) 0.060(2) Uani 1 d . .
H26A H 0.2101(45) -0.5386(29) 0.5561(35) 0.133(17) Uiso 1 calc R .
H26B H 0.3900(14) -0.5471(31) 0.5782(27) 0.133(17) Uiso 1 calc R .
H26C H 0.2473(57) -0.6375(6) 0.4685(8) 0.133(17) Uiso 1 calc R .
N31 N 0.3380(4) 0.0361(4) 0.5842(3) 0.0292(9) Uani 1 d . .
N32 N 0.2210(4) 0.1037(3) 0.5478(3) 0.0277(9) Uani 1 d . .
H32 H 0.1935(4) 0.1266(3) 0.4833(3) 0.021(11) Uiso 1 calc R .
C33 C 0.1523(5) 0.1315(4) 0.6217(4) 0.0329(11) Uani 1 d . .
C34 C 0.2281(6) 0.0783(5) 0.7113(4) 0.0419(13) Uani 1 d . .
H34 H 0.2076(6) 0.0806(5) 0.7772(4) 0.057(15) Uiso 1 calc R .
C35 C 0.3390(6) 0.0213(5) 0.6851(4) 0.0374(12) Uani 1 d . .
H35 H 0.4076(6) -0.0228(5) 0.7319(4) 0.042(14) Uiso 1 calc R .
C36 C 0.0210(6) 0.2037(5) 0.5992(4) 0.0445(13) Uani 1 d . .
H36A H -0.0264(31) 0.2000(34) 0.5198(6) 0.093(13) Uiso 1 calc R .
H36B H 0.0646(10) 0.2987(11) 0.6393(25) 0.093(13) Uiso 1 calc R .
H36C H -0.0612(23) 0.1598(24) 0.6237(29) 0.093(13) Uiso 1 calc R .

loop_
_geom_bond_atom_site_label_1
_geom_bond_atom_site_label_2
_geom_bond_distance
_geom_bond_site_symmetry_2
_geom_bond_publ_flag
Fe1 O1 2.100(3) 2 ?
Fe1 O1 2.100(3) . ?
Fe1 N1 2.154(3) 2 ?
Fe1 N1 2.154(3) . ?
Fe1 N11 2.204(4) . ?
Fe1 N11 2.204(4) 2 ?
Fe2 O2 2.095(3) . ?
Fe2 O2 2.095(3) 2_656 ?
Fe2 N31 2.171(3) 2_656 ?
Fe2 N31 2.171(3) . ?
Fe2 N21 2.184(3) 2_656 ?
Fe2 N21 2.184(3) . ?
S O4 1.464(3) . ?
S O1 1.471(3) . ?
S O2 1.478(3) . ?
S O3 1.479(3) . ?
N1 C5 1.337(6) . ?
N1 N2 1.358(5) . ?
N2 C3 1.336(5) . ?
C3 C4 1.358(7) . ?
C3 C6 1.498(6) . ?
C4 C5 1.391(6) . ?
N11 C15 1.322(6) . ?
N11 N12 1.354(5) . ?
N12 C13 1.348(5) . ?
C13 C14 1.360(7) . ?
C13 C16 1.496(7) . ?
C14 C15 1.386(7) . ?
N21 C25 1.329(5) . ?
N21 N22 1.345(5) . ?
N22 C23 1.344(6) . ?
C23 C24 1.368(6) . ?
C23 C26 1.497(6) . ?
C24 C25 1.380(6) . ?
N31 C35 1.344(5) . ?
N31 N32 1.360(5) . ?
N32 C33 1.345(5) . ?
C33 C34 1.378(6) . ?
C33 C36 1.483(6) . ?
C34 C35 1.367(6) . ?
